data_7214604
loop_
_publ_author_name
'Wang, Jing'
'N\"ather, Christian'
'Speldrich, Manfred'
'K\"ogerler, Paul'
'Bensch, Wolfgang'

_publ_section_title
;
 Chain and layer networks of germanato-polyoxovanadates
;
_journal_issue 47
_journal_name_full CrystEngComm
_journal_page_first 10238
_journal_paper_doi 10.1039/c3ce41512k
_journal_volume 15
_journal_year 2013
_chemical_formula_moiety C42H133N28Mn5V15Ge6O50.5
_chemical_formula_sum 'C36 H115 Ge6 Mn5 N24 O50.5 V15'
_chemical_formula_weight 3313.03
_chemical_name_common '[[{Mn(C6N4H18)(C6N4H20)}{Mn(C6N4H18)}4V15Ge6O48(0.5H2O)]*(C6N4H18)*2H2O'
_chemical_name_systematic
;
?
;
_space_group_IT_number 19
_symmetry_cell_setting orthorhombic
_symmetry_space_group_name_Hall 'P 2ac 2ab'
_symmetry_space_group_name_H-M 'P 21 21 21'
_atom_sites_solution_hydrogens geom
_atom_sites_solution_primary direct
_atom_sites_solution_secondary difmap
_audit_creation_method SHELXL-97
_cell_angle_alpha 90.00
_cell_angle_beta 90.00
_cell_angle_gamma 90.00
_cell_formula_units_Z 4
_cell_length_a 14.9927(4)
_cell_length_b 24.6112(5)
_cell_length_c 30.6670(6)
_cell_measurement_reflns_used 19076
_cell_measurement_temperature 293(2)
_cell_measurement_theta_max 24.76
_cell_measurement_theta_min 1.51
_cell_volume 11315.8(4)
_computing_cell_refinement 'STOE-IPDS Program Package'
_computing_data_collection 'STOE-IPDS Program Package'
_computing_data_reduction 'STOE-IPDS Program Package'
_computing_molecular_graphics 'Bruker SHELXTL'
_computing_publication_material 'Bruker SHELXTL'
_computing_structure_refinement 'SHELXL-97 (Sheldrick, 1997)'
_computing_structure_solution 'SHELXS-97 (Sheldrick, 1990)'
_diffrn_ambient_temperature 293(2)
_diffrn_measured_fraction_theta_full 0.985
_diffrn_measured_fraction_theta_max 0.985
_diffrn_measurement_device_type 'Stoe Imaging Plate Diffraction System'
_diffrn_measurement_method '\f scans'
_diffrn_radiation_monochromator graphite
_diffrn_radiation_source 'fine-focus sealed tube'
_diffrn_radiation_type MoK\a
_diffrn_radiation_wavelength 0.71073
_diffrn_reflns_av_R_equivalents 0.0986
_diffrn_reflns_av_sigmaI/netI 0.0603
_diffrn_reflns_limit_h_max 17
_diffrn_reflns_limit_h_min -17
_diffrn_reflns_limit_k_max 28
_diffrn_reflns_limit_k_min -28
_diffrn_reflns_limit_l_max 33
_diffrn_reflns_limit_l_min -35
_diffrn_reflns_number 92172
_diffrn_reflns_theta_full 24.76
_diffrn_reflns_theta_max 24.76
_diffrn_reflns_theta_min 1.51
_diffrn_standards_decay_% none
_diffrn_standards_interval_count 0
_diffrn_standards_interval_time 0
_diffrn_standards_number 0
_exptl_absorpt_coefficient_mu 3.357
_exptl_absorpt_correction_T_max 0.7192
_exptl_absorpt_correction_T_min 0.5192
_exptl_absorpt_correction_type numerical
_exptl_absorpt_process_details 'X-Shape (STOE & CIE, 1998)'
_exptl_crystal_colour black
_exptl_crystal_density_diffrn 1.95
_exptl_crystal_density_method 'not measured'
_exptl_crystal_description rhombus
_exptl_crystal_F_000 6260
_exptl_crystal_size_max 0.15
_exptl_crystal_size_mid 0.09
_exptl_crystal_size_min 0.04
_platon_squeeze_details
;
;
_refine_diff_density_max 0.833
_refine_diff_density_min -0.641
_refine_diff_density_rms 0.120
_refine_ls_abs_structure_details 'Flack H D (1983), Acta Cryst. A39, 876-881'
_refine_ls_abs_structure_Flack 0.00(3)
_refine_ls_extinction_method none
_refine_ls_goodness_of_fit_ref 1.092
_refine_ls_hydrogen_treatment none
_refine_ls_matrix_type full
_refine_ls_number_parameters 1177
_refine_ls_number_reflns 19076
_refine_ls_number_restraints 9
_refine_ls_restrained_S_all 1.092
_refine_ls_R_factor_all 0.0794
_refine_ls_R_factor_gt 0.0667
_refine_ls_shift/su_max 0.000
_refine_ls_shift/su_mean 0.000
_refine_ls_structure_factor_coef Fsqd
_refine_ls_weighting_details 'calc w=1/[\s^2^(Fo^2^)+(0.0595P)^2^+40.9234P] where P=(Fo^2^+2Fc^2^)/3'
_refine_ls_weighting_scheme calc
_refine_ls_wR_factor_gt 0.1427
_refine_ls_wR_factor_ref 0.1493
_reflns_number_gt 16246
_reflns_number_total 19076
_reflns_threshold_expression >2sigma(I)
_cod_data_source_file c3ce41512k.txt
_cod_data_source_block jwang378
_cod_depositor_comments
;
The following automatic conversions were performed:

'_exptl_absorpt_correction_type' value 'Numerical' changed to
'numerical' according to
/usr/data/users/saulius/automatic-downloads/retrospective/RSC/lib/dictionaries/cif_core.dic
dictionary named 'cif_core.dic' version 2.4.2 from 2011-04-26.

Automatic conversion script
Id: cif_fix_values 2281 2013-09-26 08:29:07Z andrius 
;
_cod_original_sg_symbol_H-M P2(1)2(1)2(1)
_cod_original_formula_sum 'C36 H115 Ge6 Mn5 N24 O50.50 V15'
_cod_database_code 7214604

loop_
_symmetry_equiv_pos_as_xyz
'x, y, z'
'-x+1/2, -y, z+1/2'
'-x, y+1/2, -z+1/2'
'x+1/2, -y+1/2, -z'

loop_
_atom_site_label
_atom_site_type_symbol
_atom_site_fract_x
_atom_site_fract_y
_atom_site_fract_z
_atom_site_U_iso_or_equiv
_atom_site_adp_type
_atom_site_occupancy
_atom_site_symmetry_multiplicity
_atom_site_calc_flag
_atom_site_refinement_flags
Ge1 Ge 0.52181(8) 0.42207(5) 0.33955(4) 0.0481(3) Uani 1 1 d .
Ge2 Ge 0.85099(8) 0.63960(4) 0.24433(4) 0.0449(3) Uani 1 1 d .
Ge3 Ge 0.77059(8) 0.28018(4) 0.20817(4) 0.0452(3) Uani 1 1 d .
Ge4 Ge 0.95738(8) 0.32571(4) 0.22164(4) 0.0453(3) Uani 1 1 d .
Ge5 Ge 0.91450(8) 0.58037(5) 0.16385(4) 0.0460(3) Uani 1 1 d .
Ge6 Ge 0.47121(8) 0.52072(5) 0.28827(4) 0.0459(3) Uani 1 1 d .
V1 V 0.95694(13) 0.42157(8) 0.30184(6) 0.0474(4) Uani 1 1 d .
V2 V 0.64438(13) 0.60271(7) 0.27167(6) 0.0457(4) Uani 1 1 d .
V3 V 0.74126(13) 0.41815(7) 0.36049(6) 0.0444(4) Uani 1 1 d .
V4 V 0.50402(13) 0.40200(7) 0.22917(6) 0.0462(4) Uani 1 1 d .
V5 V 0.76171(13) 0.49217(7) 0.12652(6) 0.0429(4) Uani 1 1 d .
V6 V 0.62491(13) 0.32653(7) 0.28063(7) 0.0459(4) Uani 1 1 d .
V7 V 0.84555(13) 0.55110(7) 0.33052(6) 0.0469(4) Uani 1 1 d .
V8 V 0.81772(13) 0.33129(7) 0.31055(6) 0.0455(4) Uani 1 1 d .
V9 V 0.98656(13) 0.52641(7) 0.26086(7) 0.0476(5) Uani 1 1 d .
V10 V 0.97622(13) 0.45133(7) 0.18247(7) 0.0466(4) Uani 1 1 d .
V11 V 0.66179(14) 0.53198(7) 0.35161(6) 0.0469(4) Uani 1 1 d .
V12 V 0.63268(13) 0.37243(7) 0.16376(6) 0.0447(4) Uani 1 1 d .
V13 V 0.82991(13) 0.38547(7) 0.13961(6) 0.0450(4) Uani 1 1 d .
V14 V 0.54802(13) 0.51057(7) 0.18609(6) 0.0434(4) Uani 1 1 d .
V15 V 0.68623(13) 0.59028(7) 0.17528(6) 0.0441(4) Uani 1 1 d .
O1 O 0.7298(5) 0.5807(3) 0.3147(2) 0.0507(18) Uani 1 1 d .
O2 O 1.0862(6) 0.5480(4) 0.2725(3) 0.066(2) Uani 1 1 d .
O3 O 0.9755(6) 0.5924(4) 0.1173(3) 0.070(2) Uani 1 1 d .
O4 O 1.0676(6) 0.4457(3) 0.1567(3) 0.067(2) Uani 1 1 d .
O5 O 0.5716(5) 0.5496(3) 0.3059(2) 0.0489(18) Uani 1 1 d .
O6 O 0.7456(5) 0.4010(3) 0.4097(2) 0.0519(19) Uani 1 1 d .
O7 O 0.9250(5) 0.3494(3) 0.2729(3) 0.0524(19) Uani 1 1 d .
O8 O 1.0432(5) 0.4097(3) 0.3315(3) 0.063(2) Uani 1 1 d .
O9 O 0.8872(5) 0.5850(3) 0.3697(3) 0.055(2) Uani 1 1 d .
O10 O 0.4825(6) 0.3830(4) 0.3819(3) 0.067(2) Uani 1 1 d .
O11 O 0.3876(6) 0.5656(3) 0.2809(3) 0.066(2) Uani 1 1 d .
O12 O 0.9917(5) 0.4503(3) 0.2446(3) 0.0514(19) Uani 1 1 d .
O13 O 0.9642(5) 0.5304(3) 0.1972(3) 0.0513(19) Uani 1 1 d .
O14 O 0.6357(6) 0.5587(3) 0.3968(3) 0.060(2) Uani 1 1 d .
O15 O 0.8984(5) 0.5874(3) 0.2756(3) 0.053(2) Uani 1 1 d .
O16 O 0.8485(6) 0.2816(3) 0.3417(3) 0.063(2) Uani 1 1 d .
O17 O 0.4630(5) 0.5306(3) 0.1596(3) 0.055(2) Uani 1 1 d .
O18 O 0.8042(5) 0.5616(3) 0.1536(2) 0.0485(18) Uani 1 1 d .
O19 O 0.7193(5) 0.2211(3) 0.1942(3) 0.055(2) Uani 1 1 d .
O20 O 0.8874(5) 0.2703(3) 0.2092(3) 0.0486(18) Uani 1 1 d .
O21 O 0.6041(6) 0.6615(3) 0.2832(3) 0.060(2) Uani 1 1 d .
O22 O 0.6226(5) 0.4549(3) 0.3515(3) 0.0514(19) Uani 1 1 d .
O23 O 0.5781(6) 0.2715(3) 0.2962(3) 0.062(2) Uani 1 1 d .
O24 O 0.5829(6) 0.3396(3) 0.1264(3) 0.057(2) Uani 1 1 d .
O25 O 0.8552(6) 0.3583(4) 0.0944(3) 0.062(2) Uani 1 1 d .
O26 O 0.6997(5) 0.3574(3) 0.3255(2) 0.0511(19) Uani 1 1 d .
O27 O 0.7456(5) 0.3040(3) 0.2605(3) 0.0496(19) Uani 1 1 d .
O28 O 0.5958(5) 0.5724(3) 0.2182(3) 0.0471(18) Uani 1 1 d .
O29 O 0.4439(5) 0.4727(3) 0.3297(2) 0.0466(18) Uani 1 1 d .
O30 O 0.8738(5) 0.4587(3) 0.1435(2) 0.0453(17) Uani 1 1 d .
O31 O 0.9104(5) 0.6400(3) 0.1949(3) 0.0461(18) Uani 1 1 d .
O32 O 0.7613(5) 0.5004(3) 0.0747(2) 0.0487(18) Uani 1 1 d .
O33 O 0.4064(5) 0.3785(3) 0.2171(3) 0.058(2) Uani 1 1 d .
O34 O 0.7722(5) 0.4946(3) 0.3564(2) 0.0502(18) Uani 1 1 d .
O35 O 0.8535(5) 0.4002(3) 0.3338(2) 0.0486(18) Uani 1 1 d .
O36 O 0.5942(5) 0.3465(3) 0.2208(2) 0.0525(19) Uani 1 1 d .
O37 O 0.8496(5) 0.7040(3) 0.2650(3) 0.0504(19) Uani 1 1 d .
O38 O 0.4968(5) 0.4818(3) 0.2422(2) 0.0500(18) Uani 1 1 d .
O39 O 0.5588(5) 0.4325(3) 0.1786(2) 0.0487(18) Uani 1 1 d .
O40 O 0.9281(5) 0.4975(3) 0.3101(3) 0.0506(19) Uani 1 1 d .
O41 O 0.7517(5) 0.3348(3) 0.1723(2) 0.0475(18) Uani 1 1 d .
O42 O 1.0653(5) 0.3041(3) 0.2182(3) 0.0483(18) Uani 1 1 d .
O43 O 0.6558(6) 0.6383(3) 0.1439(3) 0.059(2) Uani 1 1 d .
O44 O 0.6540(5) 0.5210(3) 0.1504(2) 0.0500(18) Uani 1 1 d .
O45 O 0.9301(5) 0.3756(3) 0.1836(2) 0.0481(18) Uani 1 1 d .
O46 O 0.7164(5) 0.4214(3) 0.1353(2) 0.0454(17) Uani 1 1 d .
O47 O 0.7444(5) 0.6170(3) 0.2299(2) 0.0474(18) Uani 1 1 d .
O48 O 0.5339(5) 0.3846(3) 0.2917(2) 0.0494(18) Uani 1 1 d .
Mn1 Mn 1.11480(14) 0.23974(7) 0.17494(6) 0.0563(5) Uani 1 1 d .
Mn2 Mn 1.16480(12) 0.28815(7) 0.26664(6) 0.0514(4) Uani 1 1 d .
Mn3 Mn 0.32857(14) 0.59310(8) 0.22579(8) 0.0669(6) Uani 1 1 d .
Mn4 Mn 0.63944(18) 0.20788(11) 0.14339(8) 0.0848(7) Uani 1 1 d .
Mn5 Mn 0.68826(18) 0.51708(10) 0.01169(7) 0.0780(6) Uani 1 1 d .
N11 N 1.0703(9) 0.2571(5) 0.1040(4) 0.077(3) Uani 1 1 d .
N12 N 1.2148(8) 0.1913(5) 0.1367(4) 0.072(3) Uiso 1 1 d .
H1N H 1.2690 0.1938 0.1492 0.086 Uiso 1 1 calc R
H2N H 1.1988 0.1560 0.1362 0.086 Uiso 1 1 calc R
N13 N 1.1937(11) 0.3250(5) 0.1510(5) 0.094(4) Uani 1 1 d .
H3N H 1.1814 0.3521 0.1697 0.113 Uiso 1 1 calc R
H4N H 1.2530 0.3194 0.1512 0.113 Uiso 1 1 calc R
N14 N 0.9941(7) 0.1859(4) 0.1687(4) 0.068(3) Uani 1 1 d .
H5N H 1.0084 0.1518 0.1767 0.081 Uiso 1 1 calc R
H6N H 0.9508 0.1979 0.1866 0.081 Uiso 1 1 calc R
C11 C 1.1253(16) 0.2235(12) 0.0731(7) 0.151(11) Uani 1 1 d .
H11A H 1.0963 0.1887 0.0687 0.181 Uiso 1 1 calc R
H11B H 1.1284 0.2418 0.0451 0.181 Uiso 1 1 calc R
C12 C 1.2180(11) 0.2142(6) 0.0899(5) 0.080(4) Uani 1 1 d .
H12A H 1.2508 0.2482 0.0897 0.096 Uiso 1 1 calc R
H12B H 1.2489 0.1888 0.0710 0.096 Uiso 1 1 calc R
C13 C 1.0796(15) 0.3179(8) 0.0970(7) 0.111(7) Uani 1 1 d .
H13A H 1.0645 0.3258 0.0669 0.134 Uiso 1 1 calc R
H13B H 1.0359 0.3360 0.1153 0.134 Uiso 1 1 calc R
C14 C 1.1643(14) 0.3408(8) 0.1059(6) 0.103(6) Uani 1 1 d .
H14A H 1.1610 0.3801 0.1037 0.123 Uiso 1 1 calc R
H14B H 1.2074 0.3280 0.0847 0.123 Uiso 1 1 calc R
C15 C 0.9715(13) 0.2383(8) 0.1012(5) 0.101(6) Uani 1 1 d .
H15A H 0.9335 0.2649 0.1154 0.121 Uiso 1 1 calc R
H15B H 0.9537 0.2359 0.0708 0.121 Uiso 1 1 calc R
C16 C 0.9601(12) 0.1857(7) 0.1220(6) 0.091(5) Uani 1 1 d .
H16A H 0.9921 0.1584 0.1054 0.109 Uiso 1 1 calc R
H16B H 0.8974 0.1761 0.1219 0.109 Uiso 1 1 calc R
N21 N 1.2498(8) 0.3033(5) 0.3306(4) 0.072(3) Uani 1 1 d .
N22 N 1.3090(7) 0.2732(4) 0.2462(4) 0.060(3) Uani 1 1 d .
H7N H 1.3115 0.2499 0.2237 0.072 Uiso 1 1 calc R
H8N H 1.3355 0.3045 0.2384 0.072 Uiso 1 1 calc R
N23 N 1.1944(8) 0.3811(4) 0.2669(4) 0.070(3) Uani 1 1 d .
H9N H 1.2181 0.3907 0.2411 0.085 Uiso 1 1 calc R
H10N H 1.1429 0.3995 0.2703 0.085 Uiso 1 1 calc R
N24 N 1.0714(7) 0.2635(4) 0.3199(3) 0.062(3) Uani 1 1 d .
H11N H 1.0195 0.2814 0.3167 0.075 Uiso 1 1 calc R
H12N H 1.0600 0.2277 0.3176 0.075 Uiso 1 1 calc R
C21 C 1.3454(10) 0.2879(7) 0.3239(5) 0.089(5) Uani 1 1 d .
H21A H 1.3682 0.2707 0.3501 0.106 Uiso 1 1 calc R
H21B H 1.3805 0.3202 0.3183 0.106 Uiso 1 1 calc R
C22 C 1.3537(10) 0.2493(5) 0.2861(6) 0.083(5) Uani 1 1 d .
H22A H 1.3259 0.2149 0.2934 0.100 Uiso 1 1 calc R
H22B H 1.4162 0.2426 0.2799 0.100 Uiso 1 1 calc R
C23 C 1.2466(9) 0.3629(6) 0.3397(5) 0.078(4) Uani 1 1 d .
H23A H 1.1906 0.3715 0.3540 0.093 Uiso 1 1 calc R
H23B H 1.2944 0.3721 0.3597 0.093 Uiso 1 1 calc R
C24 C 1.2550(9) 0.3958(5) 0.3014(5) 0.071(4) Uani 1 1 d .
H24A H 1.3156 0.3929 0.2906 0.086 Uiso 1 1 calc R
H24B H 1.2447 0.4334 0.3093 0.086 Uiso 1 1 calc R
C25 C 1.2106(13) 0.2721(9) 0.3637(7) 0.110(6) Uani 1 1 d .
H25A H 1.2328 0.2845 0.3917 0.132 Uiso 1 1 calc R
H25B H 1.2287 0.2345 0.3601 0.132 Uiso 1 1 calc R
C26 C 1.1081(12) 0.2749(8) 0.3639(5) 0.091(5) Uani 1 1 d .
H26A H 1.0847 0.2487 0.3846 0.110 Uiso 1 1 calc R
H26B H 1.0893 0.3108 0.3733 0.110 Uiso 1 1 calc R
N31 N 0.2583(8) 0.6230(5) 0.1622(5) 0.078(3) Uani 1 1 d .
N32 N 0.2140(7) 0.6361(4) 0.2497(4) 0.069(3) Uani 1 1 d .
H13N H 0.1732 0.6117 0.2588 0.083 Uiso 1 1 calc R
H14N H 0.2303 0.6560 0.2729 0.083 Uiso 1 1 calc R
N33 N 0.4277(7) 0.6490(4) 0.1966(4) 0.064(3) Uani 1 1 d .
H15N H 0.4257 0.6811 0.2107 0.077 Uiso 1 1 calc R
H16N H 0.4827 0.6350 0.2002 0.077 Uiso 1 1 calc R
N34 N 0.2792(9) 0.5138(5) 0.1978(5) 0.090(4) Uani 1 1 d .
H17N H 0.3257 0.4918 0.1917 0.108 Uiso 1 1 calc R
H18N H 0.2438 0.4968 0.2172 0.108 Uiso 1 1 calc R
C31 C 0.1705(11) 0.6426(7) 0.1757(5) 0.090(5) Uani 1 1 d .
H31A H 0.1300 0.6120 0.1779 0.108 Uiso 1 1 calc R
H31B H 0.1474 0.6670 0.1535 0.108 Uiso 1 1 calc R
C32 C 0.1730(11) 0.6714(7) 0.2179(6) 0.090(5) Uani 1 1 d .
H32A H 0.2072 0.7047 0.2151 0.109 Uiso 1 1 calc R
H32B H 0.1130 0.6808 0.2270 0.109 Uiso 1 1 calc R
C33 C 0.3164(11) 0.6632(7) 0.1427(6) 0.090(5) Uani 1 1 d .
H33A H 0.2971 0.6989 0.1522 0.108 Uiso 1 1 calc R
H33B H 0.3089 0.6617 0.1113 0.108 Uiso 1 1 calc R
C34 C 0.4121(10) 0.6575(5) 0.1526(5) 0.075(4) Uani 1 1 d .
H34A H 0.4361 0.6272 0.1361 0.089 Uiso 1 1 calc R
H34B H 0.4430 0.6902 0.1434 0.089 Uiso 1 1 calc R
C35 C 0.2284(14) 0.5261(9) 0.1572(8) 0.130(8) Uani 1 1 d .
H35A H 0.2333 0.4954 0.1375 0.157 Uiso 1 1 calc R
H35B H 0.1659 0.5304 0.1645 0.157 Uiso 1 1 calc R
C36 C 0.2596(15) 0.5755(9) 0.1345(7) 0.119(7) Uani 1 1 d .
H36A H 0.3199 0.5696 0.1240 0.142 Uiso 1 1 calc R
H36B H 0.2218 0.5820 0.1093 0.142 Uiso 1 1 calc R
N41 N 0.5413(10) 0.1936(6) 0.0860(4) 0.090(4) Uani 1 1 d .
N42 N 0.5128(8) 0.2362(6) 0.1708(5) 0.093(4) Uani 1 1 d .
H19N H 0.4918 0.2108 0.1893 0.111 Uiso 1 1 calc R
H20N H 0.5227 0.2666 0.1863 0.111 Uiso 1 1 calc R
N43 N 0.7082(10) 0.2497(5) 0.0881(4) 0.086(4) Uani 1 1 d .
H21N H 0.7078 0.2858 0.0930 0.103 Uiso 1 1 calc R
H22N H 0.7655 0.2389 0.0873 0.103 Uiso 1 1 calc R
N44 N 0.6483(11) 0.1205(7) 0.1366(5) 0.116(6) Uani 1 1 d .
H23N H 0.7001 0.1116 0.1236 0.139 Uiso 1 1 calc R
H24N H 0.6474 0.1049 0.1632 0.139 Uiso 1 1 calc R
C41 C 0.4513(14) 0.2046(10) 0.1048(7) 0.119(7) Uani 1 1 d .
H41A H 0.4113 0.2130 0.0808 0.143 Uiso 1 1 calc R
H41B H 0.4300 0.1713 0.1181 0.143 Uiso 1 1 calc R
C42 C 0.4430(13) 0.2477(9) 0.1368(6) 0.111(7) Uani 1 1 d .
H42A H 0.3840 0.2475 0.1498 0.133 Uiso 1 1 calc R
H42B H 0.4533 0.2829 0.1235 0.133 Uiso 1 1 calc R
C43 C 0.5686(13) 0.2325(8) 0.0529(5) 0.100(6) Uani 1 1 d .
H43A H 0.5435 0.2676 0.0604 0.120 Uiso 1 1 calc R
H43B H 0.5428 0.2216 0.0253 0.120 Uiso 1 1 calc R
C44 C 0.6682(12) 0.2393(8) 0.0467(5) 0.094(5) Uani 1 1 d .
H44A H 0.6933 0.2066 0.0341 0.113 Uiso 1 1 calc R
H44B H 0.6799 0.2694 0.0270 0.113 Uiso 1 1 calc R
C45 C 0.5480(15) 0.1356(9) 0.0722(6) 0.111(6) Uani 1 1 d .
H45A H 0.5932 0.1321 0.0498 0.133 Uiso 1 1 calc R
H45B H 0.4914 0.1240 0.0600 0.133 Uiso 1 1 calc R
C46 C 0.5713(14) 0.0999(9) 0.1099(7) 0.115(7) Uani 1 1 d .
H46A H 0.5860 0.0640 0.0989 0.139 Uiso 1 1 calc R
H46B H 0.5195 0.0963 0.1286 0.139 Uiso 1 1 calc R
N51 N 0.5954(10) 0.4423(6) 0.0135(4) 0.098(5) Uani 1 1 d D
N52 N 0.6201(11) 0.5225(6) -0.0528(4) 0.109(5) Uani 1 1 d D
H25N H 0.6100 0.5575 -0.0595 0.130 Uiso 1 1 calc R
H26N H 0.6553 0.5082 -0.0736 0.130 Uiso 1 1 calc R
N53 N 0.5741(12) 0.5442(7) 0.0541(5) 0.121(6) Uani 1 1 d D
H27N H 0.5949 0.5516 0.0810 0.145 Uiso 1 1 calc R
H28N H 0.5511 0.5750 0.0431 0.145 Uiso 1 1 calc R
N54 N 0.7803(12) 0.4495(8) -0.0097(5) 0.122(6) Uani 1 1 d D
H29N H 0.8066 0.4587 -0.0350 0.146 Uiso 1 1 calc R
H30N H 0.8233 0.4448 0.0104 0.146 Uiso 1 1 calc R
C51 C 0.5438(14) 0.4402(7) -0.0271(5) 0.109(7) Uani 1 1 d D
H51A H 0.4845 0.4268 -0.0204 0.131 Uiso 1 1 calc R
H51B H 0.5717 0.4140 -0.0464 0.131 Uiso 1 1 calc R
C52 C 0.5344(12) 0.4927(8) -0.0513(6) 0.120(8) Uani 1 1 d D
H52A H 0.5144 0.4854 -0.0808 0.143 Uiso 1 1 calc R
H52B H 0.4897 0.5150 -0.0372 0.143 Uiso 1 1 calc R
C53 C 0.5420(16) 0.4491(9) 0.0517(6) 0.128(8) Uani 1 1 d D
H53A H 0.5779 0.4403 0.0771 0.154 Uiso 1 1 calc R
H53B H 0.4930 0.4235 0.0507 0.154 Uiso 1 1 calc R
C54 C 0.5052(13) 0.5045(9) 0.0573(6) 0.133(10) Uani 1 1 d D
H54A H 0.4606 0.5113 0.0351 0.160 Uiso 1 1 calc R
H54B H 0.4765 0.5073 0.0856 0.160 Uiso 1 1 calc R
C55 C 0.6567(16) 0.3955(7) 0.0189(8) 0.131(9) Uani 1 1 d D
H55A H 0.6240 0.3618 0.0153 0.158 Uiso 1 1 calc R
H55B H 0.6823 0.3958 0.0480 0.158 Uiso 1 1 calc R
C56 C 0.7316(19) 0.3989(9) -0.0154(9) 0.177(13) Uani 1 1 d D
H56A H 0.7719 0.3684 -0.0120 0.212 Uiso 1 1 calc R
H56B H 0.7062 0.3975 -0.0444 0.212 Uiso 1 1 calc R
N61 N 0.7912(18) 0.7121(10) -0.0089(8) 0.164(8) Uiso 1 1 d .
N62 N 0.7761(13) 0.5888(7) 0.0049(6) 0.128(6) Uiso 1 1 d .
H31N H 0.8333 0.5777 0.0054 0.154 Uiso 1 1 calc R
H32N H 0.7660 0.6044 -0.0212 0.154 Uiso 1 1 calc R
N63 N 0.9054(12) 0.6967(7) -0.0928(5) 0.115(5) Uiso 1 1 d .
H33N H 0.9503 0.6801 -0.1063 0.172 Uiso 1 1 calc R
H34N H 0.8870 0.7247 -0.1088 0.172 Uiso 1 1 calc R
H35N H 0.8606 0.6734 -0.0892 0.172 Uiso 1 1 calc R
N64 N 0.617(2) 0.6890(12) -0.0625(9) 0.212(12) Uiso 1 1 d .
H36N H 0.6567 0.6623 -0.0644 0.318 Uiso 1 1 calc R
H37N H 0.5897 0.6931 -0.0881 0.318 Uiso 1 1 calc R
H38N H 0.5768 0.6810 -0.0422 0.318 Uiso 1 1 calc R
C61 C 0.8136(19) 0.6808(11) 0.0309(9) 0.152(9) Uiso 1 1 d .
H61A H 0.8764 0.6715 0.0295 0.182 Uiso 1 1 calc R
H61B H 0.8058 0.7047 0.0558 0.182 Uiso 1 1 calc R
C62 C 0.7630(16) 0.6303(9) 0.0396(7) 0.125(7) Uiso 1 1 d .
H62A H 0.7000 0.6388 0.0418 0.150 Uiso 1 1 calc R
H62B H 0.7819 0.6153 0.0674 0.150 Uiso 1 1 calc R
C63 C 0.874(3) 0.7507(16) -0.0250(13) 0.224(16) Uiso 1 1 d .
H63A H 0.8519 0.7792 -0.0440 0.269 Uiso 1 1 calc R
H63B H 0.9025 0.7674 0.0000 0.269 Uiso 1 1 calc R
C64 C 0.937(2) 0.7172(14) -0.0481(11) 0.191(13) Uiso 1 1 d .
H64A H 0.9512 0.6860 -0.0301 0.229 Uiso 1 1 calc R
H64B H 0.9914 0.7378 -0.0522 0.229 Uiso 1 1 calc R
C65 C 0.704(3) 0.7457(16) -0.0081(13) 0.208(14) Uiso 1 1 d .
H65A H 0.6656 0.7336 0.0154 0.249 Uiso 1 1 calc R
H65B H 0.7172 0.7839 -0.0039 0.249 Uiso 1 1 calc R
C66 C 0.660(2) 0.7366(15) -0.0516(11) 0.194(13) Uiso 1 1 d .
H66A H 0.6164 0.7655 -0.0551 0.233 Uiso 1 1 calc R
H66B H 0.7052 0.7425 -0.0736 0.233 Uiso 1 1 calc R
O49 O 0.7427(15) 0.4607(9) 0.2436(7) 0.087(6) Uiso 0.50 1 d P
O50 O 0.3752(18) 0.3993(10) 0.1266(8) 0.104(7) Uiso 0.50 1 d P
O51 O 0.506(2) 0.6510(12) -0.0020(9) 0.097(9) Uiso 0.40 1 d P
O52 O 0.999(3) 0.5022(16) 0.0634(12) 0.135(13) Uiso 0.40 1 d P
O53 O 0.551(3) 0.4698(16) 0.4560(12) 0.131(12) Uiso 0.40 1 d P
O54 O 1.136(4) 0.525(2) 0.3640(17) 0.137(17) Uiso 0.30 1 d P

loop_
_atom_site_aniso_label
_atom_site_aniso_U_11
_atom_site_aniso_U_22
_atom_site_aniso_U_33
_atom_site_aniso_U_23
_atom_site_aniso_U_13
_atom_site_aniso_U_12
Ge1 0.0470(7) 0.0465(6) 0.0508(7) -0.0004(5) 0.0035(6) -0.0058(5)
Ge2 0.0463(7) 0.0332(5) 0.0551(7) 0.0007(5) -0.0027(6) -0.0031(5)
Ge3 0.0495(7) 0.0350(6) 0.0510(7) -0.0005(5) -0.0014(6) 0.0003(5)
Ge4 0.0465(6) 0.0368(6) 0.0525(7) -0.0001(5) -0.0004(5) 0.0030(5)
Ge5 0.0455(6) 0.0398(6) 0.0527(7) 0.0011(5) 0.0030(5) -0.0018(5)
Ge6 0.0433(6) 0.0435(6) 0.0508(7) -0.0036(5) 0.0014(5) 0.0026(5)
V1 0.0446(10) 0.0401(9) 0.0575(12) -0.0001(9) -0.0029(9) 0.0012(8)
V2 0.0475(11) 0.0386(9) 0.0510(11) -0.0033(8) -0.0007(9) 0.0013(8)
V3 0.0493(11) 0.0400(9) 0.0438(10) 0.0009(8) -0.0003(8) -0.0023(8)
V4 0.0467(11) 0.0399(9) 0.0520(11) -0.0005(8) 0.0001(9) -0.0037(8)
V5 0.0464(10) 0.0360(9) 0.0461(10) 0.0002(8) -0.0012(8) 0.0010(8)
V6 0.0500(11) 0.0358(9) 0.0521(11) 0.0009(8) -0.0001(9) -0.0060(8)
V7 0.0501(11) 0.0395(9) 0.0510(11) -0.0007(8) -0.0043(9) -0.0019(8)
V8 0.0491(11) 0.0372(9) 0.0501(11) 0.0015(8) 0.0001(9) -0.0004(8)
V9 0.0424(10) 0.0392(9) 0.0612(12) 0.0001(9) -0.0027(9) -0.0038(8)
V10 0.0420(10) 0.0392(9) 0.0584(12) 0.0019(8) 0.0023(9) 0.0036(8)
V11 0.0507(11) 0.0419(10) 0.0482(11) -0.0039(8) 0.0012(9) -0.0002(9)
V12 0.0490(11) 0.0379(9) 0.0473(11) -0.0022(8) -0.0027(9) 0.0022(8)
V13 0.0484(11) 0.0401(9) 0.0464(10) -0.0007(8) 0.0017(9) 0.0015(8)
V14 0.0443(10) 0.0368(9) 0.0492(11) 0.0003(8) -0.0021(8) 0.0011(8)
V15 0.0455(10) 0.0374(9) 0.0495(11) -0.0001(8) -0.0022(8) 0.0003(8)
O1 0.051(4) 0.047(4) 0.054(5) -0.001(4) 0.000(4) 0.000(4)
O2 0.047(5) 0.064(5) 0.089(7) 0.001(5) -0.004(5) -0.005(4)
O3 0.060(5) 0.072(6) 0.077(6) 0.010(5) 0.008(5) 0.000(5)
O4 0.055(5) 0.053(5) 0.092(7) -0.004(5) 0.018(5) 0.002(4)
O5 0.050(4) 0.047(4) 0.050(4) -0.007(4) 0.002(4) -0.009(4)
O6 0.049(5) 0.058(5) 0.049(4) -0.006(4) 0.001(4) -0.012(4)
O7 0.052(5) 0.052(4) 0.053(5) -0.002(4) -0.006(4) -0.007(4)
O8 0.046(4) 0.066(5) 0.076(6) 0.011(4) -0.019(4) -0.001(4)
O9 0.054(5) 0.056(5) 0.055(5) -0.001(4) -0.001(4) -0.009(4)
O10 0.074(6) 0.072(6) 0.056(5) 0.007(4) 0.007(5) -0.023(5)
O11 0.061(5) 0.066(5) 0.070(6) 0.000(5) -0.002(5) 0.006(4)
O12 0.041(4) 0.030(3) 0.084(6) 0.004(4) 0.012(4) -0.003(3)
O13 0.057(5) 0.033(4) 0.064(5) 0.006(3) -0.001(4) -0.003(3)
O14 0.056(5) 0.068(5) 0.055(5) -0.012(4) -0.001(4) 0.001(4)
O15 0.059(5) 0.031(4) 0.070(5) 0.001(4) -0.004(4) 0.004(3)
O16 0.088(6) 0.044(4) 0.058(5) 0.013(4) -0.005(5) -0.008(4)
O17 0.044(4) 0.054(4) 0.067(5) 0.008(4) -0.006(4) 0.015(4)
O18 0.044(4) 0.047(4) 0.054(5) -0.003(3) -0.002(4) -0.010(3)
O19 0.056(5) 0.027(3) 0.083(6) -0.005(4) -0.007(4) 0.003(3)
O20 0.054(5) 0.039(4) 0.052(5) 0.004(3) -0.012(4) 0.002(3)
O21 0.060(5) 0.053(5) 0.067(5) -0.009(4) 0.001(4) 0.018(4)
O22 0.051(5) 0.046(4) 0.057(5) -0.004(4) -0.006(4) 0.003(4)
O23 0.067(5) 0.040(4) 0.078(6) 0.013(4) -0.003(5) -0.016(4)
O24 0.063(5) 0.047(4) 0.060(5) -0.009(4) -0.004(4) -0.001(4)
O25 0.069(6) 0.065(5) 0.052(5) -0.004(4) 0.002(4) -0.006(5)
O26 0.042(4) 0.059(5) 0.052(5) -0.004(4) 0.004(4) -0.010(4)
O27 0.051(5) 0.045(4) 0.053(5) 0.000(4) -0.008(4) -0.009(3)
O28 0.038(4) 0.045(4) 0.059(5) 0.002(4) 0.000(3) 0.005(3)
O29 0.049(4) 0.041(4) 0.050(4) 0.007(3) 0.005(4) -0.004(3)
O30 0.047(4) 0.039(4) 0.049(4) -0.003(3) -0.002(3) 0.001(3)
O31 0.045(4) 0.031(3) 0.062(5) 0.006(3) -0.007(4) -0.006(3)
O32 0.054(5) 0.045(4) 0.046(4) 0.000(3) 0.003(4) 0.004(4)
O33 0.058(5) 0.053(5) 0.064(5) 0.005(4) -0.012(4) -0.009(4)
O34 0.048(4) 0.052(4) 0.051(4) -0.005(4) 0.002(4) -0.004(4)
O35 0.051(4) 0.043(4) 0.053(4) 0.001(3) -0.003(4) -0.001(3)
O36 0.053(5) 0.057(5) 0.047(4) 0.000(4) 0.002(4) -0.013(4)
O37 0.051(5) 0.042(4) 0.058(5) -0.003(3) 0.000(4) 0.004(3)
O38 0.057(5) 0.039(4) 0.054(4) 0.002(3) 0.001(4) -0.003(3)
O39 0.056(5) 0.036(4) 0.054(4) 0.001(3) 0.007(4) -0.004(3)
O40 0.049(4) 0.045(4) 0.057(5) 0.007(4) -0.003(4) 0.002(3)
O41 0.041(4) 0.053(4) 0.048(4) -0.001(4) 0.001(3) -0.001(3)
O42 0.046(4) 0.041(4) 0.058(5) 0.001(3) -0.005(4) 0.006(3)
O43 0.072(6) 0.034(4) 0.069(5) 0.009(4) -0.015(5) 0.005(4)
O44 0.054(5) 0.049(4) 0.047(4) -0.005(3) -0.002(4) 0.000(4)
O45 0.056(5) 0.040(4) 0.048(4) -0.002(3) -0.003(4) 0.001(3)
O46 0.044(4) 0.031(3) 0.061(5) -0.005(3) -0.005(4) 0.010(3)
O47 0.038(4) 0.045(4) 0.059(5) -0.006(4) 0.002(4) -0.002(3)
O48 0.046(4) 0.055(4) 0.048(4) -0.001(4) -0.005(4) -0.004(4)
Mn1 0.0670(12) 0.0466(9) 0.0553(11) 0.0003(8) 0.0015(9) 0.0088(9)
Mn2 0.0486(10) 0.0448(9) 0.0608(11) -0.0015(8) -0.0060(9) 0.0020(8)
Mn3 0.0613(12) 0.0492(10) 0.0901(15) 0.0099(10) -0.0178(11) -0.0064(9)
Mn4 0.0848(17) 0.0974(17) 0.0722(15) -0.0034(13) -0.0037(13) -0.0268(14)
Mn5 0.0889(17) 0.0761(14) 0.0691(14) -0.0003(11) -0.0045(12) -0.0059(13)
N11 0.079(9) 0.078(8) 0.073(8) 0.005(6) 0.008(7) 0.014(7)
N13 0.117(11) 0.068(8) 0.096(10) 0.002(7) 0.032(9) 0.006(8)
N14 0.065(7) 0.059(6) 0.079(8) 0.000(6) 0.006(6) 0.022(5)
C11 0.133(19) 0.24(3) 0.080(13) 0.014(16) 0.004(13) 0.10(2)
C12 0.082(11) 0.062(8) 0.096(11) -0.004(8) 0.027(9) 0.012(8)
C13 0.115(16) 0.097(13) 0.122(16) 0.048(12) 0.051(13) 0.018(12)
C14 0.124(16) 0.092(12) 0.092(13) 0.005(10) 0.049(12) 0.005(12)
C15 0.107(14) 0.125(15) 0.069(10) 0.004(10) -0.020(10) 0.053(12)
C16 0.079(11) 0.083(11) 0.110(13) -0.031(10) -0.052(10) 0.022(9)
N21 0.060(7) 0.086(8) 0.070(8) -0.004(7) -0.002(6) 0.003(6)
N22 0.056(6) 0.032(5) 0.091(8) -0.010(5) -0.011(6) 0.004(4)
N23 0.071(7) 0.056(6) 0.085(8) 0.002(6) 0.000(6) -0.011(6)
N24 0.061(7) 0.065(6) 0.061(7) 0.001(5) 0.003(5) 0.013(5)
C21 0.072(10) 0.113(13) 0.081(11) -0.025(10) -0.027(8) 0.027(9)
C22 0.054(8) 0.053(7) 0.142(15) -0.009(9) -0.024(9) 0.010(6)
C23 0.051(8) 0.088(10) 0.093(11) -0.031(9) -0.013(8) 0.003(7)
C24 0.060(8) 0.041(6) 0.114(12) -0.016(7) -0.016(8) -0.010(6)
C25 0.094(14) 0.131(17) 0.104(14) 0.008(13) -0.027(12) 0.006(12)
C26 0.104(13) 0.110(13) 0.060(9) -0.013(9) 0.018(9) -0.027(11)
N31 0.055(7) 0.080(8) 0.100(9) -0.003(7) -0.022(7) -0.003(6)
N32 0.058(7) 0.056(6) 0.094(9) 0.015(6) -0.004(6) -0.005(5)
N33 0.048(6) 0.041(5) 0.104(10) -0.002(6) 0.001(6) -0.008(4)
N34 0.082(9) 0.050(6) 0.138(13) 0.003(7) 0.012(9) -0.004(6)
C31 0.090(12) 0.086(10) 0.093(12) 0.007(9) -0.044(10) -0.004(9)
C32 0.066(10) 0.105(12) 0.101(12) -0.012(10) -0.005(9) 0.024(9)
C33 0.082(11) 0.082(10) 0.104(12) 0.029(9) -0.021(10) -0.014(9)
C34 0.081(10) 0.049(7) 0.094(12) 0.005(7) 0.020(9) -0.015(7)
C35 0.105(16) 0.122(17) 0.16(2) -0.025(16) 0.004(15) -0.075(14)
C36 0.107(15) 0.130(17) 0.119(16) -0.032(14) -0.018(13) 0.020(14)
N41 0.088(10) 0.101(10) 0.079(9) -0.003(8) -0.009(8) -0.022(8)
N42 0.070(8) 0.102(10) 0.106(11) 0.004(8) 0.017(8) -0.036(7)
N43 0.110(11) 0.085(9) 0.063(7) 0.005(6) 0.009(7) -0.031(8)
N44 0.108(12) 0.128(13) 0.112(12) -0.022(10) 0.011(10) -0.054(11)
C41 0.102(15) 0.16(2) 0.098(14) 0.000(14) 0.005(12) -0.033(14)
C42 0.093(14) 0.146(18) 0.094(13) -0.022(13) -0.011(11) -0.025(13)
C43 0.109(14) 0.123(15) 0.067(10) 0.009(10) -0.021(10) -0.030(12)
C44 0.102(13) 0.110(13) 0.069(10) 0.001(9) 0.001(10) -0.027(11)
C45 0.117(16) 0.128(16) 0.088(12) -0.016(12) 0.018(12) -0.032(14)
C46 0.119(16) 0.126(16) 0.101(14) 0.005(12) -0.007(12) -0.065(13)
N51 0.113(12) 0.105(11) 0.076(9) -0.009(8) 0.002(8) -0.039(9)
N52 0.140(14) 0.108(11) 0.077(9) 0.001(8) 0.008(9) -0.037(11)
N53 0.129(14) 0.132(14) 0.101(12) -0.018(10) -0.037(11) 0.032(12)
N54 0.112(13) 0.164(16) 0.089(11) -0.041(11) 0.011(9) -0.030(12)
C51 0.129(16) 0.124(16) 0.074(11) 0.014(10) -0.004(11) -0.068(13)
C52 0.097(14) 0.20(2) 0.066(10) -0.013(13) 0.014(10) -0.030(15)
C53 0.17(2) 0.123(17) 0.096(14) -0.033(13) 0.031(15) -0.023(17)
C54 0.105(15) 0.23(3) 0.066(11) -0.055(15) 0.022(10) -0.046(18)
C55 0.19(3) 0.051(9) 0.148(19) 0.003(11) 0.038(19) 0.024(13)
C56 0.27(4) 0.111(19) 0.15(2) -0.057(17) -0.03(3) 0.02(2)

loop_
_atom_type_symbol
_atom_type_description
_atom_type_scat_dispersion_real
_atom_type_scat_dispersion_imag
_atom_type_scat_source
C C 0.0033 0.0016 'International Tables Vol C Tables 4.2.6.8 and 6.1.1.4'
H H 0.0000 0.0000 'International Tables Vol C Tables 4.2.6.8 and 6.1.1.4'
N N 0.0061 0.0033 'International Tables Vol C Tables 4.2.6.8 and 6.1.1.4'
O O 0.0106 0.0060 'International Tables Vol C Tables 4.2.6.8 and 6.1.1.4'
V V 0.3005 0.5294 'International Tables Vol C Tables 4.2.6.8 and 6.1.1.4'
Mn Mn 0.3368 0.7283 'International Tables Vol C Tables 4.2.6.8 and 6.1.1.4'
Ge Ge 0.1547 1.8001 'International Tables Vol C Tables 4.2.6.8 and 6.1.1.4'

loop_
_geom_angle_atom_site_label_1
_geom_angle_atom_site_label_2
_geom_angle_atom_site_label_3
_geom_angle
_geom_angle_site_symmetry_1
_geom_angle_site_symmetry_3
O10 Ge1 O29 107.6(4) . .
O10 Ge1 O48 112.1(4) . .
O29 Ge1 O48 107.7(4) . .
O10 Ge1 O22 113.3(4) . .
O29 Ge1 O22 106.6(3) . .
O48 Ge1 O22 109.2(4) . .
O37 Ge2 O47 112.2(4) . .
O37 Ge2 O15 118.8(4) . .
O47 Ge2 O15 106.0(4) . .
O37 Ge2 O31 108.7(3) . .
O47 Ge2 O31 104.3(3) . .
O15 Ge2 O31 105.7(4) . .
O19 Ge3 O27 114.9(4) . .
O19 Ge3 O41 115.0(4) . .
O27 Ge3 O41 106.4(3) . .
O19 Ge3 O20 109.6(4) . .
O27 Ge3 O20 104.0(4) . .
O41 Ge3 O20 106.1(3) . .
O42 Ge4 O45 113.7(4) . .
O42 Ge4 O7 115.0(4) . .
O45 Ge4 O7 107.6(4) . .
O42 Ge4 O20 108.1(3) . .
O45 Ge4 O20 105.1(3) . .
O7 Ge4 O20 106.7(4) . .
O3 Ge5 O18 113.6(4) . .
O3 Ge5 O31 109.0(4) . .
O18 Ge5 O31 106.7(3) . .
O3 Ge5 O13 112.1(4) . .
O18 Ge5 O13 108.7(4) . .
O31 Ge5 O13 106.5(3) . .
O11 Ge6 O38 114.5(4) . .
O11 Ge6 O5 114.5(4) . .
O38 Ge6 O5 106.5(4) . .
O11 Ge6 O29 111.0(4) . .
O38 Ge6 O29 105.2(3) . .
O5 Ge6 O29 104.3(4) . .
O8 V1 O35 108.3(4) . .
O8 V1 O40 106.4(4) . .
O35 V1 O40 91.1(3) . .
O8 V1 O12 110.9(4) . .
O35 V1 O12 140.7(3) . .
O40 V1 O12 80.1(3) . .
O8 V1 O7 106.0(4) . .
O35 V1 O7 78.0(3) . .
O40 V1 O7 147.6(3) . .
O12 V1 O7 89.3(3) . .
O8 V1 V9 106.5(3) . .
O35 V1 V9 126.3(2) . .
O40 V1 V9 39.9(2) . .
O12 V1 V9 41.6(2) . .
O7 V1 V9 128.4(2) . .
O8 V1 V8 111.5(3) . .
O35 V1 V8 36.9(2) . .
O40 V1 V8 122.5(2) . .
O12 V1 V8 121.4(2) . .
O7 V1 V8 41.1(2) . .
V9 V1 V8 141.92(9) . .
O21 V2 O1 110.7(4) . .
O21 V2 O28 113.0(4) . .
O1 V2 O28 136.3(3) . .
O21 V2 O5 105.5(4) . .
O1 V2 O5 79.5(3) . .
O28 V2 O5 89.3(3) . .
O21 V2 O47 105.3(4) . .
O1 V2 O47 89.4(3) . .
O28 V2 O47 79.0(3) . .
O5 V2 O47 149.2(3) . .
O21 V2 V11 111.8(3) . .
O1 V2 V11 38.7(2) . .
O28 V2 V11 119.8(2) . .
O5 V2 V11 40.9(2) . .
O47 V2 V11 123.8(2) . .
O21 V2 V15 112.5(3) . .
O1 V2 V15 120.2(2) . .
O28 V2 V15 38.5(2) . .
O5 V2 V15 123.9(2) . .
O47 V2 V15 40.6(2) . .
V11 V2 V15 135.61(8) . .
O6 V3 O35 108.2(4) . .
O6 V3 O34 108.2(4) . .
O35 V3 O34 89.2(3) . .
O6 V3 O26 109.8(4) . .
O35 V3 O26 82.4(3) . .
O34 V3 O26 141.9(3) . .
O6 V3 O22 106.8(4) . .
O35 V3 O22 144.8(3) . .
O34 V3 O22 76.6(3) . .
O26 V3 O22 89.2(3) . .
O6 V3 V8 107.3(3) . .
O35 V3 V8 41.5(2) . .
O34 V3 V8 126.3(2) . .
O26 V3 V8 42.3(2) . .
O22 V3 V8 127.9(2) . .
O6 V3 V11 110.4(3) . .
O35 V3 V11 120.9(2) . .
O34 V3 V11 36.8(2) . .
O26 V3 V11 122.1(3) . .
O22 V3 V11 39.9(2) . .
V8 V3 V11 142.30(8) . .
O33 V4 O39 110.2(4) . .
O33 V4 O36 110.5(4) . .
O39 V4 O36 82.5(3) . .
O33 V4 O38 110.2(4) . .
O39 V4 O38 78.5(3) . .
O36 V4 O38 138.9(3) . .
O33 V4 O48 110.0(4) . .
O39 V4 O48 139.5(3) . .
O36 V4 O48 79.7(3) . .
O38 V4 O48 91.7(3) . .
O33 V4 V12 111.0(3) . .
O39 V4 V12 40.9(2) . .
O36 V4 V12 42.4(2) . .
O38 V4 V12 115.0(2) . .
O48 V4 V12 117.4(2) . .
O33 V4 V6 116.1(3) . .
O39 V4 V6 113.9(2) . .
O36 V4 V6 38.9(2) . .
O38 V4 V6 121.8(2) . .
O48 V4 V6 40.8(2) . .
V12 V4 V6 78.89(7) . .
O33 V4 V14 114.2(3) . .
O39 V4 V14 37.9(2) . .
O36 V4 V14 114.1(2) . .
O38 V4 V14 40.7(2) . .
O48 V4 V14 123.3(2) . .
V12 V4 V14 76.99(7) . .
V6 V4 V14 129.14(8) . .
O32 V5 O46 104.9(4) . .
O32 V5 O44 109.2(4) . .
O46 V5 O44 89.1(3) . .
O32 V5 O30 108.8(4) . .
O46 V5 O30 83.2(3) . .
O44 V5 O30 141.9(3) . .
O32 V5 O18 107.7(4) . .
O46 V5 O18 147.3(3) . .
O44 V5 O18 78.1(3) . .
O30 V5 O18 88.6(3) . .
O32 V5 V13 105.0(3) . .
O46 V5 V13 42.1(2) . .
O44 V5 V13 126.4(2) . .
O30 V5 V13 42.3(2) . .
O18 V5 V13 127.9(2) . .
O32 V5 V15 112.6(3) . .
O46 V5 V15 121.7(2) . .
O44 V5 V15 37.4(2) . .
O30 V5 V15 121.6(2) . .
O18 V5 V15 40.7(2) . .
V13 V5 V15 142.43(8) . .
O23 V6 O26 112.1(4) . .
O23 V6 O36 113.0(4) . .
O26 V6 O36 135.0(3) . .
O23 V6 O27 104.9(4) . .
O26 V6 O27 78.6(3) . .
O36 V6 O27 89.6(3) . .
O23 V6 O48 104.8(4) . .
O26 V6 O48 89.7(3) . .
O36 V6 O48 79.5(3) . .
O27 V6 O48 150.3(3) . .
O23 V6 V8 111.1(3) . .
O26 V6 V8 38.4(2) . .
O36 V6 V8 119.9(2) . .
O27 V6 V8 40.4(2) . .
O48 V6 V8 124.7(2) . .
O23 V6 V4 114.3(3) . .
O26 V6 V4 118.4(3) . .
O36 V6 V4 38.5(2) . .
O27 V6 V4 123.4(2) . .
O48 V6 V4 41.0(2) . .
V8 V6 V4 134.57(8) . .
O9 V7 O40 110.8(4) . .
O9 V7 O34 106.8(4) . .
O40 V7 O34 90.4(3) . .
O9 V7 O1 110.1(4) . .
O40 V7 O1 138.9(3) . .
O34 V7 O1 82.2(3) . .
O9 V7 O15 103.8(4) . .
O40 V7 O15 77.4(3) . .
O34 V7 O15 149.4(3) . .
O1 V7 O15 88.7(3) . .
O9 V7 V11 107.0(3) . .
O40 V7 V11 125.6(2) . .
O34 V7 V11 41.1(2) . .
O1 V7 V11 42.3(2) . .
O15 V7 V11 128.6(2) . .
O9 V7 V9 111.1(3) . .
O40 V7 V9 35.8(2) . .
O34 V7 V9 122.2(2) . .
O1 V7 V9 121.1(2) . .
O15 V7 V9 41.7(2) . .
V11 V7 V9 141.88(9) . .
O16 V8 O35 111.6(4) . .
O16 V8 O26 111.8(4) . .
O35 V8 O26 82.8(3) . .
O16 V8 O27 110.8(4) . .
O35 V8 O27 137.4(3) . .
O26 V8 O27 78.4(3) . .
O16 V8 O7 106.0(4) . .
O35 V8 O7 78.2(3) . .
O26 V8 O7 141.8(3) . .
O27 V8 O7 93.8(3) . .
O16 V8 V3 111.2(3) . .
O35 V8 V3 41.8(2) . .
O26 V8 V3 42.4(2) . .
O27 V8 V3 116.4(2) . .
O7 V8 V3 117.2(2) . .
O16 V8 V6 114.9(3) . .
O35 V8 V6 114.4(2) . .
O26 V8 V6 38.2(2) . .
O27 V8 V6 40.4(2) . .
O7 V8 V6 126.3(2) . .
V3 V8 V6 79.03(7) . .
O16 V8 V1 113.9(3) . .
O35 V8 V1 36.8(2) . .
O26 V8 V1 113.8(2) . .
O27 V8 V1 123.1(2) . .
O7 V8 V1 41.4(2) . .
V3 V8 V1 77.18(7) . .
V6 V8 V1 130.64(8) . .
O2 V9 O40 112.0(4) . .
O2 V9 O12 109.6(4) . .
O40 V9 O12 82.0(3) . .
O2 V9 O13 110.8(4) . .
O40 V9 O13 136.8(3) . .
O12 V9 O13 78.5(3) . .
O2 V9 O15 107.7(4) . .
O40 V9 O15 78.5(3) . .
O12 V9 O15 142.1(3) . .
O13 V9 O15 94.1(3) . .
O2 V9 V1 109.6(3) . .
O40 V9 V1 41.2(2) . .
O12 V9 V1 42.2(2) . .
O13 V9 V1 116.4(2) . .
O15 V9 V1 117.2(2) . .
O2 V9 V10 114.9(3) . .
O40 V9 V10 112.4(2) . .
O12 V9 V10 37.9(3) . .
O13 V9 V10 40.7(2) . .
O15 V9 V10 125.9(2) . .
V1 V9 V10 78.12(7) . .
O2 V9 V7 114.5(4) . .
O40 V9 V7 36.5(2) . .
O12 V9 V7 113.4(2) . .
O13 V9 V7 124.0(3) . .
O15 V9 V7 42.0(2) . .
V1 V9 V7 76.65(7) . .
V10 V9 V7 129.57(8) . .
O4 V10 O12 112.9(4) . .
O4 V10 O30 112.4(4) . .
O12 V10 O30 134.7(3) . .
O4 V10 O45 103.1(4) . .
O12 V10 O45 90.7(3) . .
O30 V10 O45 79.9(3) . .
O4 V10 O13 106.0(4) . .
O12 V10 O13 78.4(3) . .
O30 V10 O13 88.7(3) . .
O45 V10 O13 151.0(3) . .
O4 V10 V13 111.2(3) . .
O12 V10 V13 120.8(2) . .
O30 V10 V13 38.3(2) . .
O45 V10 V13 41.7(2) . .
O13 V10 V13 123.5(2) . .
O4 V10 V9 113.8(3) . .
O12 V10 V9 38.3(2) . .
O30 V10 V9 117.9(2) . .
O45 V10 V9 125.1(2) . .
O13 V10 V9 40.2(2) . .
V13 V10 V9 134.96(8) . .
O14 V11 O34 110.4(4) . .
O14 V11 O1 112.6(4) . .
O34 V11 O1 83.5(3) . .
O14 V11 O22 109.0(4) . .
O34 V11 O22 78.2(3) . .
O1 V11 O22 138.1(3) . .
O14 V11 O5 110.9(4) . .
O34 V11 O5 138.6(3) . .
O1 V11 O5 79.1(3) . .
O22 V11 O5 90.4(3) . .
O14 V11 V7 111.5(3) . .
O34 V11 V7 42.3(2) . .
O1 V11 V7 42.4(2) . .
O22 V11 V7 116.1(2) . .
O5 V11 V7 117.1(2) . .
O14 V11 V2 116.7(3) . .
O34 V11 V2 114.7(2) . .
O1 V11 V2 38.2(2) . .
O22 V11 V2 121.6(2) . .
O5 V11 V2 41.0(2) . .
V7 V11 V2 78.77(7) . .
O14 V11 V3 113.6(3) . .
O34 V11 V3 37.8(2) . .
O1 V11 V3 114.4(2) . .
O22 V11 V3 40.5(2) . .
O5 V11 V3 121.7(2) . .
V7 V11 V3 78.23(7) . .
V2 V11 V3 129.40(8) . .
O24 V12 O39 107.1(4) . .
O24 V12 O46 107.2(4) . .
O39 V12 O46 90.0(3) . .
O24 V12 O36 110.0(4) . .
O39 V12 O36 82.4(3) . .
O46 V12 O36 142.7(3) . .
O24 V12 O41 105.9(4) . .
O39 V12 O41 146.8(3) . .
O46 V12 O41 76.9(3) . .
O36 V12 O41 89.7(3) . .
O24 V12 V4 108.4(3) . .
O39 V12 V4 41.1(2) . .
O46 V12 V4 126.0(2) . .
O36 V12 V4 42.1(2) . .
O41 V12 V4 128.0(2) . .
O24 V12 V13 109.4(3) . .
O39 V12 V13 122.5(2) . .
O46 V12 V13 37.3(2) . .
O36 V12 V13 122.5(2) . .
O41 V12 V13 39.7(2) . .
V4 V12 V13 142.09(8) . .
O25 V13 O30 111.5(4) . .
O25 V13 O46 110.3(4) . .
O30 V13 O46 82.8(3) . .
O25 V13 O41 108.5(4) . .
O30 V13 O41 139.6(3) . .
O46 V13 O41 78.5(3) . .
O25 V13 O45 110.7(4) . .
O30 V13 O45 79.6(3) . .
O46 V13 O45 138.9(3) . .
O41 V13 O45 91.5(3) . .
O25 V13 V5 110.6(3) . .
O30 V13 V5 42.8(2) . .
O46 V13 V5 41.2(2) . .
O41 V13 V5 116.0(2) . .
O45 V13 V5 118.0(2) . .
O25 V13 V10 115.6(3) . .
O30 V13 V10 39.1(2) . .
O46 V13 V10 115.1(2) . .
O41 V13 V10 123.1(2) . .
O45 V13 V10 40.6(2) . .
V5 V13 V10 80.07(7) . .
O25 V13 V12 113.4(3) . .
O30 V13 V12 114.4(2) . .
O46 V13 V12 37.9(2) . .
O41 V13 V12 40.7(2) . .
O45 V13 V12 122.7(2) . .
V5 V13 V12 77.54(7) . .
V10 V13 V12 130.55(8) . .
O17 V14 O39 108.3(4) . .
O17 V14 O44 109.0(4) . .
O39 V14 O44 89.8(3) . .
O17 V14 O28 108.1(4) . .
O39 V14 O28 143.3(3) . .
O44 V14 O28 83.1(3) . .
O17 V14 O38 103.9(4) . .
O39 V14 O38 77.6(3) . .
O44 V14 O38 147.0(3) . .
O28 V14 O38 89.0(3) . .
O17 V14 V15 107.9(3) . .
O39 V14 V15 127.0(2) . .
O44 V14 V15 41.9(2) . .
O28 V14 V15 42.3(2) . .
O38 V14 V15 127.9(2) . .
O17 V14 V4 108.6(3) . .
O39 V14 V4 37.2(2) . .
O44 V14 V4 122.4(2) . .
O28 V14 V4 123.0(2) . .
O38 V14 V4 40.5(2) . .
V15 V14 V4 143.47(8) . .
O43 V15 O44 110.2(4) . .
O43 V15 O28 112.2(4) . .
O44 V15 O28 83.9(3) . .
O43 V15 O47 112.7(4) . .
O44 V15 O47 137.0(3) . .
O28 V15 O47 79.1(3) . .
O43 V15 O18 108.2(4) . .
O44 V15 O18 77.3(3) . .
O28 V15 O18 139.2(3) . .
O47 V15 O18 90.5(3) . .
O43 V15 V14 111.7(3) . .
O44 V15 V14 42.4(2) . .
O28 V15 V14 42.5(2) . .
O47 V15 V14 116.3(2) . .
O18 V15 V14 115.6(2) . .
O43 V15 V2 117.0(3) . .
O44 V15 V2 115.0(2) . .
O28 V15 V2 38.6(2) . .
O47 V15 V2 40.7(2) . .
O18 V15 V2 122.5(2) . .
V14 V15 V2 78.90(7) . .
O43 V15 V5 113.4(3) . .
O44 V15 V5 37.0(2) . .
O28 V15 V5 114.3(2) . .
O47 V15 V5 120.5(2) . .
O18 V15 V5 40.3(2) . .
V14 V15 V5 77.53(7) . .
V2 V15 V5 129.20(8) . .
V2 O1 V11 103.1(4) . .
V2 O1 V7 151.0(4) . .
V11 O1 V7 95.3(3) . .
Ge6 O5 V11 135.3(4) . .
Ge6 O5 V2 125.0(4) . .
V11 O5 V2 98.1(3) . .
Ge4 O7 V8 131.2(4) . .
Ge4 O7 V1 128.1(4) . .
V8 O7 V1 97.5(3) . .
Ge6 O11 Mn3 130.9(5) . .
V10 O12 V9 103.8(3) . .
V10 O12 V1 149.3(4) . .
V9 O12 V1 96.2(4) . .
Ge5 O13 V9 132.5(4) . .
Ge5 O13 V10 125.7(4) . .
V9 O13 V10 99.1(3) . .
Ge2 O15 V9 132.7(5) . .
Ge2 O15 V7 127.4(4) . .
V9 O15 V7 96.3(3) . .
Ge5 O18 V5 127.0(4) . .
Ge5 O18 V15 132.7(4) . .
V5 O18 V15 99.0(3) . .
Ge3 O19 Mn4 127.5(4) . .
Ge4 O20 Ge3 119.1(4) . .
Ge1 O22 V11 134.1(4) . .
Ge1 O22 V3 125.7(4) . .
V11 O22 V3 99.6(4) . .
V6 O26 V8 103.4(4) . .
V6 O26 V3 152.0(5) . .
V8 O26 V3 95.3(3) . .
Ge3 O27 V6 124.9(4) . .
Ge3 O27 V8 134.7(5) . .
V6 O27 V8 99.2(3) . .
V15 O28 V2 102.9(3) . .
V15 O28 V14 95.2(3) . .
V2 O28 V14 149.7(4) . .
Ge1 O29 Ge6 116.5(4) . .
V13 O30 V5 94.9(3) . .
V13 O30 V10 102.7(3) . .
V5 O30 V10 151.9(4) . .
Ge5 O31 Ge2 118.8(4) . .
V5 O32 Mn5 150.9(5) . .
V11 O34 V3 105.4(4) . .
V11 O34 V7 96.6(4) . .
V3 O34 V7 148.8(4) . .
V1 O35 V8 106.3(4) . .
V1 O35 V3 150.0(4) . .
V8 O35 V3 96.7(3) . .
V4 O36 V12 95.4(4) . .
V4 O36 V6 102.6(4) . .
V12 O36 V6 148.7(4) . .
Ge2 O37 Mn1 135.1(4) . 3_755
Ge2 O37 Mn2 132.9(4) . 3_755
Mn1 O37 Mn2 91.0(3) 3_755 3_755
Ge6 O38 V4 135.1(4) . .
Ge6 O38 V14 125.5(4) . .
V4 O38 V14 98.8(3) . .
V12 O39 V4 98.0(3) . .
V12 O39 V14 147.8(4) . .
V4 O39 V14 104.9(4) . .
V9 O40 V7 107.7(4) . .
V9 O40 V1 99.0(4) . .
V7 O40 V1 148.5(4) . .
Ge3 O41 V13 134.5(4) . .
Ge3 O41 V12 124.9(4) . .
V13 O41 V12 99.7(3) . .
Ge4 O42 Mn2 132.5(4) . .
Ge4 O42 Mn1 125.6(4) . .
Mn2 O42 Mn1 93.0(3) . .
V5 O44 V15 105.6(4) . .
V5 O44 V14 148.9(4) . .
V15 O44 V14 95.7(3) . .
Ge4 O45 V10 126.2(4) . .
Ge4 O45 V13 134.6(4) . .
V10 O45 V13 97.7(3) . .
V5 O46 V13 96.7(3) . .
V5 O46 V12 150.1(4) . .
V13 O46 V12 104.8(3) . .
Ge2 O47 V15 135.6(4) . .
Ge2 O47 V2 125.3(4) . .
V15 O47 V2 98.7(3) . .
Ge1 O48 V6 126.2(4) . .
Ge1 O48 V4 131.8(4) . .
V6 O48 V4 98.2(3) . .
O37 Mn1 O42 81.9(3) 3_745 .
O37 Mn1 N12 93.7(4) 3_745 .
O42 Mn1 N12 157.5(4) . .
O37 Mn1 N14 91.8(4) 3_745 .
O42 Mn1 N14 101.8(3) . .
N12 Mn1 N14 100.4(4) . .
O37 Mn1 N11 165.9(4) 3_745 .
O42 Mn1 N11 109.8(4) . .
N12 Mn1 N11 78.5(4) . .
N14 Mn1 N11 78.3(4) . .
O37 Mn1 N13 118.9(4) 3_745 .
O42 Mn1 N13 74.6(4) . .
N12 Mn1 N13 88.7(4) . .
N14 Mn1 N13 147.5(5) . .
N11 Mn1 N13 73.0(5) . .
O37 Mn1 Mn2 46.9(2) 3_745 .
O42 Mn1 Mn2 42.8(2) . .
N12 Mn1 Mn2 120.6(3) . .
N14 Mn1 Mn2 119.4(3) . .
N11 Mn1 Mn2 147.1(3) . .
N13 Mn1 Mn2 80.4(3) . .
O42 Mn2 N24 96.9(4) . .
O42 Mn2 N22 120.0(4) . .
N24 Mn2 N22 138.6(4) . .
O42 Mn2 O37 78.9(3) . 3_745
N24 Mn2 O37 90.3(3) . 3_745
N22 Mn2 O37 80.1(3) . 3_745
O42 Mn2 N23 87.4(4) . .
N24 Mn2 N23 112.5(4) . .
N22 Mn2 N23 88.8(4) . .
O37 Mn2 N23 154.7(4) 3_745 .
O42 Mn2 N21 156.9(4) . .
N24 Mn2 N21 76.9(4) . .
N22 Mn2 N21 75.1(4) . .
O37 Mn2 N21 122.9(4) 3_745 .
N23 Mn2 N21 74.9(4) . .
O42 Mn2 Mn1 44.2(2) . .
N24 Mn2 Mn1 113.7(3) . .
N22 Mn2 Mn1 85.4(3) . .
O37 Mn2 Mn1 42.1(2) 3_745 .
N23 Mn2 Mn1 114.9(3) . .
N21 Mn2 Mn1 158.2(3) . .
O11 Mn3 N32 103.3(4) . .
O11 Mn3 N33 104.6(4) . .
N32 Mn3 N33 111.6(4) . .
O11 Mn3 N34 99.9(5) . .
N32 Mn3 N34 107.1(5) . .
N33 Mn3 N34 127.2(5) . .
O11 Mn3 N31 178.7(4) . .
N32 Mn3 N31 76.6(5) . .
N33 Mn3 N31 76.7(4) . .
N34 Mn3 N31 78.9(5) . .
O19 Mn4 N44 101.6(5) . .
O19 Mn4 N42 99.7(5) . .
N44 Mn4 N42 113.9(5) . .
O19 Mn4 N43 104.0(4) . .
N44 Mn4 N43 110.9(6) . .
N42 Mn4 N43 123.0(6) . .
O19 Mn4 N41 177.6(5) . .
N44 Mn4 N41 79.4(6) . .
N42 Mn4 N41 77.9(6) . .
N43 Mn4 N41 77.7(5) . .
N62 Mn5 N52 98.2(6) . .
N62 Mn5 N53 105.7(7) . .
N52 Mn5 N53 98.4(6) . .
N62 Mn5 O32 86.4(5) . .
N52 Mn5 O32 172.6(5) . .
N53 Mn5 O32 85.9(4) . .
N62 Mn5 N54 101.3(7) . .
N52 Mn5 N54 93.8(6) . .
N53 Mn5 N54 148.3(7) . .
O32 Mn5 N54 79.5(5) . .
N62 Mn5 N51 176.0(6) . .
N52 Mn5 N51 78.0(5) . .
N53 Mn5 N51 76.3(6) . .
O32 Mn5 N51 97.3(4) . .
N54 Mn5 N51 77.8(6) . .
C11 N11 C13 113.8(16) . .
C11 N11 C15 109.0(16) . .
C13 N11 C15 111.9(14) . .
C11 N11 Mn1 109.4(10) . .
C13 N11 Mn1 106.7(11) . .
C15 N11 Mn1 105.8(9) . .
C12 N12 Mn1 108.2(8) . .
C14 N13 Mn1 110.3(11) . .
C16 N14 Mn1 110.5(9) . .
C12 C11 N11 112.1(17) . .
C11 C12 N12 110.2(14) . .
C14 C13 N11 116.6(17) . .
C13 C14 N13 109.7(15) . .
C16 C15 N11 110.6(13) . .
C15 C16 N14 111.9(13) . .
C25 N21 C23 113.0(14) . .
C25 N21 C21 111.1(14) . .
C23 N21 C21 107.8(12) . .
C25 N21 Mn2 106.7(10) . .
C23 N21 Mn2 107.0(9) . .
C21 N21 Mn2 111.2(9) . .
C22 N22 Mn2 105.1(9) . .
C24 N23 Mn2 111.7(8) . .
C26 N24 Mn2 112.4(9) . .
N21 C21 C22 110.2(12) . .
C21 C22 N22 109.9(11) . .
C24 C23 N21 113.5(12) . .
C23 C24 N23 113.9(11) . .
N21 C25 C26 113.3(15) . .
N24 C26 C25 110.9(14) . .
C33 N31 C36 107.5(15) . .
C33 N31 C31 115.7(13) . .
C36 N31 C31 116.4(13) . .
C33 N31 Mn3 106.8(9) . .
C36 N31 Mn3 103.3(11) . .
C31 N31 Mn3 106.0(10) . .
C32 N32 Mn3 114.0(9) . .
C34 N33 Mn3 111.9(8) . .
C35 N34 Mn3 108.0(10) . .
N31 C31 C32 112.5(13) . .
N32 C32 C31 108.3(13) . .
N31 C33 C34 115.9(13) . .
N33 C34 C33 112.3(13) . .
C36 C35 N34 113.6(15) . .
N31 C36 C35 112.6(18) . .
C43 N41 C45 114.5(15) . .
C43 N41 C41 113.8(17) . .
C45 N41 C41 110.1(15) . .
C43 N41 Mn4 104.5(10) . .
C45 N41 Mn4 108.5(12) . .
C41 N41 Mn4 104.6(11) . .
C42 N42 Mn4 113.4(11) . .
C44 N43 Mn4 113.5(10) . .
C46 N44 Mn4 109.9(14) . .
C42 C41 N41 118.2(17) . .
C41 C42 N42 105.8(19) . .
N41 C43 C44 116.0(16) . .
N43 C44 C43 108.8(14) . .
N41 C45 C46 111.1(16) . .
C45 C46 N44 113.8(16) . .
C53 N51 C51 114.0(17) . .
C53 N51 C55 110.3(16) . .
C51 N51 C55 113.1(16) . .
C53 N51 Mn5 105.4(12) . .
C51 N51 Mn5 109.0(10) . .
C55 N51 Mn5 104.4(11) . .
C52 N52 Mn5 110.0(10) . .
C54 N53 Mn5 112.9(12) . .
C56 N54 Mn5 111.0(14) . .
N51 C51 C52 116.1(14) . .
N52 C52 C51 111.1(15) . .
N51 C53 C54 114.3(17) . .
N53 C54 C53 110.6(18) . .
N51 C55 C56 109.5(18) . .
N54 C56 C55 109.4(17) . .
C61 N61 C65 117(3) . .
C61 N61 C63 112(2) . .
C65 N61 C63 110(3) . .
C62 N62 Mn5 113.6(13) . .
C62 C61 N61 118(2) . .
C61 C62 N62 112(2) . .
C64 C63 N61 108(3) . .
C63 C64 N63 115(3) . .
C66 C65 N61 106(3) . .
N64 C66 C65 123(3) . .

loop_
_geom_bond_atom_site_label_1
_geom_bond_atom_site_label_2
_geom_bond_distance
_geom_bond_site_symmetry_2
Ge1 O10 1.721(8) .
Ge1 O29 1.734(7) .
Ge1 O48 1.744(7) .
Ge1 O22 1.752(8) .
Ge2 O37 1.708(7) .
Ge2 O47 1.748(7) .
Ge2 O15 1.753(7) .
Ge2 O31 1.759(8) .
Ge3 O19 1.699(7) .
Ge3 O27 1.748(8) .
Ge3 O41 1.760(7) .
Ge3 O20 1.768(8) .
Ge4 O42 1.707(7) .
Ge4 O45 1.742(7) .
Ge4 O7 1.747(8) .
Ge4 O20 1.763(7) .
Ge5 O3 1.722(9) .
Ge5 O18 1.745(7) .
Ge5 O31 1.751(7) .
Ge5 O13 1.765(7) .
Ge6 O11 1.685(8) .
Ge6 O38 1.749(8) .
Ge6 O5 1.750(8) .
Ge6 O29 1.784(7) .
V1 O8 1.607(8) .
V1 O35 1.908(8) .
V1 O40 1.936(8) .
V1 O12 1.963(8) .
V1 O7 2.042(8) .
V1 V9 2.904(3) .
V1 V8 3.060(3) .
V2 O21 1.606(7) .
V2 O1 1.916(8) .
V2 O28 1.943(8) .
V2 O5 1.999(8) .
V2 O47 2.004(8) .
V2 V11 3.018(3) .
V2 V15 3.037(3) .
V3 O6 1.567(8) .
V3 O35 1.924(8) .
V3 O34 1.942(8) .
V3 O26 1.944(8) .
V3 O22 2.015(8) .
V3 V8 2.869(3) .
V3 V11 3.056(3) .
V4 O33 1.616(8) .
V4 O39 1.909(7) .
V4 O36 1.939(8) .
V4 O38 2.007(7) .
V4 O48 2.014(8) .
V4 V12 2.876(3) .
V4 V6 3.037(3) .
V4 V14 3.053(3) .
V5 O32 1.603(8) .
V5 O46 1.888(7) .
V5 O44 1.910(8) .
V5 O30 1.942(8) .
V5 O18 2.004(7) .
V5 V13 2.846(3) .
V5 V15 3.057(3) .
V6 O23 1.600(7) .
V6 O26 1.930(8) .
V6 O36 1.954(8) .
V6 O27 1.991(8) .
V6 O48 2.005(8) .
V6 V8 3.035(3) .
V7 O9 1.592(8) .
V7 O40 1.914(8) .
V7 O34 1.943(8) .
V7 O1 1.944(8) .
V7 O15 2.065(8) .
V7 V11 2.869(3) .
V7 V9 3.066(3) .
V8 O16 1.619(8) .
V8 O35 1.915(7) .
V8 O26 1.937(8) .
V8 O27 1.994(8) .
V8 O7 2.029(8) .
V9 O2 1.626(8) .
V9 O40 1.884(8) .
V9 O12 1.939(7) .
V9 O13 1.983(8) .
V9 O15 2.051(7) .
V9 V10 3.036(3) .
V10 O4 1.588(9) .
V10 O12 1.920(9) .
V10 O30 1.955(8) .
V10 O45 1.989(7) .
V10 O13 2.005(7) .
V10 V13 3.028(3) .
V11 O14 1.583(8) .
V11 O34 1.900(8) .
V11 O1 1.938(8) .
V11 O22 1.987(8) .
V11 O5 1.996(8) .
V12 O24 1.588(8) .
V12 O39 1.902(7) .
V12 O46 1.947(8) .
V12 O36 1.950(8) .
V12 O41 2.027(8) .
V12 V13 3.065(3) .
V13 O25 1.587(8) .
V13 O30 1.921(7) .
V13 O46 1.922(7) .
V13 O41 1.984(8) .
V13 O45 2.033(8) .
V14 O17 1.589(8) .
V14 O39 1.942(7) .
V14 O44 1.947(8) .
V14 O28 1.949(8) .
V14 O38 2.014(8) .
V14 V15 2.873(3) .
V15 O43 1.591(7) .
V15 O44 1.929(7) .
V15 O28 1.940(8) .
V15 O47 2.001(8) .
V15 O18 2.018(8) .
O11 Mn3 2.026(9) .
O19 Mn4 1.992(9) .
O32 Mn5 2.258(8) .
O37 Mn1 2.109(8) 3_755
O37 Mn2 2.297(7) 3_755
O42 Mn2 2.141(8) .
O42 Mn1 2.196(8) .
Mn1 O37 2.109(8) 3_745
Mn1 N12 2.246(12) .
Mn1 N14 2.251(12) .
Mn1 N11 2.316(13) .
Mn1 N13 2.518(13) .
Mn1 Mn2 3.145(3) .
Mn2 N24 2.236(11) .
Mn2 N22 2.281(10) .
Mn2 O37 2.297(7) 3_745
Mn2 N23 2.330(10) .
Mn2 N21 2.368(12) .
Mn3 N32 2.146(11) .
Mn3 N33 2.214(10) .
Mn3 N34 2.257(13) .
Mn3 N31 2.335(13) .
Mn4 N44 2.164(17) .
Mn4 N42 2.190(14) .
Mn4 N43 2.237(12) .
Mn4 N41 2.321(14) .
Mn5 N62 2.213(18) .
Mn5 N52 2.229(15) .
Mn5 N53 2.250(18) .
Mn5 N54 2.258(19) .
Mn5 N51 2.308(14) .
N11 C11 1.50(2) .
N11 C13 1.52(2) .
N11 C15 1.55(2) .
N12 C12 1.545(19) .
N13 C14 1.50(2) .
N14 C16 1.520(18) .
C11 C12 1.50(3) .
C13 C14 1.42(3) .
C15 C16 1.45(2) .
N21 C25 1.40(2) .
N21 C23 1.494(19) .
N21 C21 1.497(18) .
N22 C22 1.513(18) .
N23 C24 1.440(17) .
N24 C26 1.484(18) .
C21 C22 1.51(2) .
C23 C24 1.43(2) .
C25 C26 1.54(2) .
N31 C33 1.446(19) .
N31 C36 1.45(2) .
N31 C31 1.46(2) .
N32 C32 1.444(19) .
N33 C34 1.387(18) .
N34 C35 1.49(3) .
C31 C32 1.48(2) .
C33 C34 1.47(2) .
C35 C36 1.48(3) .
N41 C43 1.46(2) .
N41 C45 1.49(2) .
N41 C41 1.49(2) .
N42 C42 1.50(2) .
N43 C44 1.427(19) .
N44 C46 1.50(2) .
C41 C42 1.45(3) .
C43 C44 1.51(2) .
C45 C46 1.49(3) .
N51 C53 1.428(16) .
N51 C51 1.469(15) .
N51 C55 1.485(16) .
N52 C52 1.480(15) .
N53 C54 1.425(16) .
N54 C56 1.454(16) .
C51 C52 1.496(16) .
C53 C54 1.481(17) .
C55 C56 1.539(18) .
N61 C61 1.48(3) .
N61 C65 1.55(4) .
N61 C63 1.64(4) .
N62 C62 1.49(2) .
N63 C64 1.53(3) .
N64 C66 1.38(4) .
C61 C62 1.48(3) .
C63 C64 1.44(4) .
C65 C66 1.51(4) .

loop_
_platon_squeeze_void_nr
_platon_squeeze_void_average_x
_platon_squeeze_void_average_y
_platon_squeeze_void_average_z
_platon_squeeze_void_volume
_platon_squeeze_void_count_electrons
1 0.011 0.250 0.000 722.7 392.5
2 -0.096 -0.250 0.500 722.8 424.4
